data_7220304
loop_
_publ_author_name
'Frizzo, Clarissa P.'
'Tier, Aniele Z.'
'Gindri, Izabelle M.'
'Meyer, Alexandre R.'
'Black, Gabrielle'
'Belladona, Andrei L.'
'Martins, Marcos A. P.'

_publ_section_title
;
 Thermodynamic, energetic, and topological properties of crystal packing
 of pyrazolo[1,5-a]pyrimidines governed by weak electrostatic
 intermolecular interactions
;
_journal_issue 23
_journal_name_full CrystEngComm
_journal_page_first 4325
_journal_paper_doi 10.1039/C5CE00613A
_journal_volume 17
_journal_year 2015
_chemical_formula_moiety 'C14 H9 Br F3 N3'
_chemical_formula_sum 'C14 H9 Br F3 N3'
_chemical_formula_weight 356.15
_chemical_melting_point ?
_chemical_name_common pyrazolo[1,5-a]pyrimidine
_chemical_name_systematic
;
2-methyl-5-(4-bromophenyl)-7-trifluoromethylpyrazolo[1,5-a]pyrimidine
;
_space_group_IT_number 19
_symmetry_cell_setting orthorhombic
_symmetry_space_group_name_Hall 'P 2ac 2ab'
_symmetry_space_group_name_H-M 'P 21 21 21'
_atom_sites_solution_hydrogens geom
_atom_sites_solution_primary direct
_atom_sites_solution_secondary difmap
_audit_conform_dict_location ftp://ftp.iucr.org/pub/cif_core.dic
_audit_conform_dict_name cif_core.dic
_audit_conform_dict_version 2.4
_audit_creation_date 2015-03-25T06:34:17-00:00
_audit_creation_method 'WinGX routine CIF_UPDATE'
_audit_update_record
;
2015-03-25 deposited with the CCDC.
2015-05-01 downloaded from the CCDC.
;
_cell_angle_alpha 90
_cell_angle_beta 90
_cell_angle_gamma 90
_cell_formula_units_Z 4
_cell_length_a 4.7574(7)
_cell_length_b 11.0476(17)
_cell_length_c 26.177(5)
_cell_measurement_reflns_used 2957
_cell_measurement_temperature 293(2)
_cell_measurement_theta_max 25.224
_cell_measurement_theta_min 3.219
_cell_volume 1375.8(4)
_computing_cell_refinement 'BRUKER SAINT'
_computing_data_collection 'BRUKER APEX-II'
_computing_data_reduction 'BRUKER SOFTWARE'
_computing_molecular_graphics 'ORTEP-3 (Farrugia, 2000)'
_computing_publication_material 'SHELXL-97 (Shekdrick, 1997)'
_computing_structure_refinement 'SHELXL-97 (Sheldrick, 1997)'
_computing_structure_solution 'SHELX97 (Sheldrick, 1997)'
_diffrn_ambient_temperature 293(2)
_diffrn_detector_area_resol_mean none
_diffrn_measured_fraction_theta_full 0.994
_diffrn_measured_fraction_theta_max 0.994
_diffrn_measurement_device_type 'X8 APEX II'
_diffrn_measurement_method 'phi and omega scans'
_diffrn_radiation_monochromator graphite
_diffrn_radiation_type MoK\a
_diffrn_radiation_wavelength 0.71073
_diffrn_reflns_av_R_equivalents 0.0623
_diffrn_reflns_av_unetI/netI 0.0659
_diffrn_reflns_limit_h_max 6
_diffrn_reflns_limit_h_min -6
_diffrn_reflns_limit_k_max 14
_diffrn_reflns_limit_k_min -14
_diffrn_reflns_limit_l_max 33
_diffrn_reflns_limit_l_min -33
_diffrn_reflns_number 13211
_diffrn_reflns_theta_full 27.36
_diffrn_reflns_theta_max 27.36
_diffrn_reflns_theta_min 2
_diffrn_standards_decay_% none
_diffrn_standards_interval_count none
_diffrn_standards_interval_time none
_diffrn_standards_number none
_exptl_absorpt_coefficient_mu 3.018
_exptl_absorpt_correction_T_max 0.933
_exptl_absorpt_correction_T_min 0.559
_exptl_absorpt_correction_type gaussian
_exptl_absorpt_process_details XPREP
_exptl_crystal_colour yellow
_exptl_crystal_density_diffrn 1.719
_exptl_crystal_density_meas ?
_exptl_crystal_density_method 'not measured'
_exptl_crystal_description needle
_exptl_crystal_F_000 704
_exptl_crystal_size_max 0.28
_exptl_crystal_size_mid 0.04
_exptl_crystal_size_min 0.02
_refine_diff_density_max 0.28
_refine_diff_density_min -0.391
_refine_diff_density_rms 0.066
_refine_ls_abs_structure_details 'Flack H D (1983), Acta Cryst. A39, 876-881'
_refine_ls_abs_structure_Flack 0
_refine_ls_extinction_coef none
_refine_ls_extinction_method none
_refine_ls_goodness_of_fit_ref 1.008
_refine_ls_hydrogen_treatment constr
_refine_ls_matrix_type full
_refine_ls_number_parameters 190
_refine_ls_number_reflns 3093
_refine_ls_number_restraints 0
_refine_ls_restrained_S_all 1.008
_refine_ls_R_factor_all 0.0905
_refine_ls_R_factor_gt 0.0441
_refine_ls_shift/su_max 0
_refine_ls_shift/su_mean 0
_refine_ls_structure_factor_coef Fsqd
_refine_ls_weighting_details 'calc w=1/[\s^2^(Fo^2^)+(0.0454P)^2^+1.1686P] where P=(Fo^2^+2Fc^2^)/3'
_refine_ls_weighting_scheme calc
_refine_ls_wR_factor_gt 0.0991
_refine_ls_wR_factor_ref 0.1262
_reflns_number_gt 1889
_reflns_number_total 3093
_reflns_threshold_expression >2\s(I)
_cod_data_source_file c5ce00613a2.cif
_cod_data_source_block p212121
_cod_depositor_comments
;
The following automatic conversions were performed:

'_chemical_melting_point' value 'none' was changed to '?' - the value
is undefined or not given.

'_exptl_crystal_density_meas' value 'none' was changed to '?' - the
value is perceived as not measured.

Automatic conversion script
Id: cif_fix_values 3271 2015-04-21 07:52:19Z andrius 

 Adding full bibliography for 7220304--7220315.cif.
;
_cod_original_sg_symbol_H-M P212121
_cod_database_code 7220304

loop_
_symmetry_equiv_pos_as_xyz
'x, y, z'
'-x+1/2, -y, z+1/2'
'x+1/2, -y+1/2, -z'
'-x, y+1/2, -z+1/2'

loop_
_atom_site_label
_atom_site_type_symbol
_atom_site_fract_x
_atom_site_fract_y
_atom_site_fract_z
_atom_site_U_iso_or_equiv
_atom_site_adp_type
_atom_site_occupancy
_atom_site_symmetry_multiplicity
_atom_site_calc_flag
_atom_site_refinement_flags
Br Br 1.49902(15) 0.65009(5) 0.96774(2) 0.0594(2) Uani 1 1 d .
F1 F 0.5994(9) 0.2267(4) 0.71923(14) 0.0812(13) Uani 1 1 d .
F2 F 0.5286(14) 0.0378(4) 0.73367(15) 0.0939(14) Uani 1 1 d .
F3 F 0.1838(9) 0.1606(5) 0.73361(15) 0.0944(14) Uani 1 1 d .
N4 N 0.5691(9) 0.2007(4) 0.90806(18) 0.0450(12) Uani 1 1 d .
N8 N 0.3531(11) 0.1014(4) 0.83631(19) 0.0498(12) Uani 1 1 d .
C5 C 0.7064(12) 0.2689(5) 0.8754(2) 0.0438(13) Uani 1 1 d .
C3A C 0.3926(12) 0.1170(5) 0.8889(2) 0.0463(14) Uani 1 1 d .
C52 C 1.0241(16) 0.4493(5) 0.8669(2) 0.0538(14) Uani 1 1 d .
H52 H 0.9852 0.4516 0.8321 0.065 Uiso 1 1 calc R
C51 C 0.9039(10) 0.3596(5) 0.8971(2) 0.0430(13) Uani 1 1 d .
C55 C 1.1500(12) 0.4398(5) 0.9692(3) 0.0515(14) Uani 1 1 d .
H55 H 1.1944 0.4364 1.0038 0.062 Uiso 1 1 calc R
C7 C 0.4987(15) 0.1721(4) 0.80296(19) 0.0486(12) Uani 1 1 d .
C2 C 0.0903(12) -0.0289(5) 0.8712(3) 0.0558(17) Uani 1 1 d .
C3 C 0.2206(13) 0.0321(5) 0.9114(3) 0.0543(15) Uani 1 1 d .
H3 H 0.1962 0.0183 0.9461 0.065 Uiso 1 1 calc R
N1 N 0.1686(11) 0.0117(5) 0.8254(2) 0.0558(14) Uani 1 1 d .
C53 C 1.2001(13) 0.5347(6) 0.8880(2) 0.0553(16) Uani 1 1 d .
H53 H 1.2767 0.5955 0.8678 0.066 Uiso 1 1 calc R
C56 C 0.9729(14) 0.3556(5) 0.9482(2) 0.0488(13) Uani 1 1 d .
H56 H 0.8983 0.2948 0.9687 0.059 Uiso 1 1 calc R
C6 C 0.6713(13) 0.2571(5) 0.8216(2) 0.0508(15) Uani 1 1 d .
H6 H 0.7678 0.3083 0.7995 0.061 Uiso 1 1 calc R
C54 C 1.2611(12) 0.5291(5) 0.9391(2) 0.0451(14) Uani 1 1 d .
C21 C -0.1159(14) -0.1311(6) 0.8740(3) 0.073(2) Uani 1 1 d .
H1A H -0.1691 -0.1548 0.8401 0.11 Uiso 1 1 calc R
H1B H -0.2796 -0.1053 0.8925 0.11 Uiso 1 1 calc R
H1C H -0.0313 -0.1985 0.8912 0.11 Uiso 1 1 calc R
C71 C 0.4508(16) 0.1479(8) 0.7472(3) 0.066(2) Uani 1 1 d .

loop_
_atom_site_aniso_label
_atom_site_aniso_U_11
_atom_site_aniso_U_22
_atom_site_aniso_U_33
_atom_site_aniso_U_23
_atom_site_aniso_U_13
_atom_site_aniso_U_12
Br 0.0617(3) 0.0538(3) 0.0628(4) -0.0029(3) 0.0003(5) -0.0066(4)
F1 0.093(3) 0.113(3) 0.038(2) 0.005(2) 0.000(2) -0.024(3)
F2 0.125(4) 0.096(3) 0.060(2) -0.027(2) 0.010(3) -0.008(4)
F3 0.077(3) 0.147(4) 0.060(3) 0.012(3) -0.018(2) -0.016(3)
N4 0.041(3) 0.051(2) 0.043(3) 0.002(2) 0.002(2) -0.002(2)
N8 0.050(3) 0.054(3) 0.045(3) -0.003(2) -0.004(3) -0.001(2)
C5 0.040(3) 0.049(3) 0.042(4) 0.001(3) 0.002(3) 0.007(3)
C3A 0.047(3) 0.049(3) 0.043(3) 0.003(3) 0.002(3) 0.005(3)
C52 0.063(4) 0.061(3) 0.037(3) 0.006(3) -0.001(4) -0.010(4)
C51 0.040(3) 0.046(3) 0.044(3) 0.000(3) 0.003(2) 0.004(2)
C55 0.055(3) 0.054(3) 0.045(3) 0.008(3) 0.002(3) 0.004(3)
C7 0.050(3) 0.058(3) 0.038(3) 0.002(2) 0.007(4) 0.008(4)
C2 0.052(4) 0.049(3) 0.066(5) -0.001(3) 0.004(3) 0.004(3)
C3 0.057(4) 0.060(4) 0.047(4) -0.001(3) 0.003(3) -0.001(3)
N1 0.052(3) 0.057(3) 0.058(4) -0.003(3) -0.005(3) -0.008(3)
C53 0.063(4) 0.059(4) 0.044(4) 0.009(3) 0.005(3) -0.003(3)
C56 0.055(3) 0.051(3) 0.040(3) 0.004(2) 0.002(3) -0.003(4)
C6 0.052(3) 0.050(3) 0.050(4) 0.003(3) 0.009(3) 0.006(3)
C54 0.042(3) 0.048(3) 0.046(4) -0.004(3) 0.007(3) 0.002(3)
C21 0.064(4) 0.068(4) 0.087(6) -0.004(4) 0.001(4) -0.011(4)
C71 0.068(6) 0.080(4) 0.051(4) -0.003(4) 0.004(4) -0.006(5)

loop_
_atom_type_symbol
_atom_type_description
_atom_type_scat_dispersion_real
_atom_type_scat_dispersion_imag
_atom_type_scat_source
C C 0.0033 0.0016 'International Tables Vol C Tables 4.2.6.8 and 6.1.1.4'
H H 0 0 'International Tables Vol C Tables 4.2.6.8 and 6.1.1.4'
N N 0.0061 0.0033 'International Tables Vol C Tables 4.2.6.8 and 6.1.1.4'
F F 0.0171 0.0103 'International Tables Vol C Tables 4.2.6.8 and 6.1.1.4'
Br Br -0.2901 2.4595 'International Tables Vol C Tables 4.2.6.8 and 6.1.1.4'

loop_
_geom_angle_atom_site_label_1
_geom_angle_atom_site_label_2
_geom_angle_atom_site_label_3
_geom_angle
C5 N4 C3A 117.5(5)
N1 N8 C7 127.9(5)
N1 N8 C3A 112.6(5)
C7 N8 C3A 119.5(5)
N4 C5 C6 122.2(5)
N4 C5 C51 116.8(5)
C6 C5 C51 120.9(5)
N4 C3A C3 132.8(6)
N4 C3A N8 122.3(5)
C3 C3A N8 104.9(5)
C53 C52 C51 120.7(5)
C53 C52 H52 119.6
C51 C52 H52 119.6
C56 C51 C52 118.4(5)
C56 C51 C5 120.0(5)
C52 C51 C5 121.5(5)
C54 C55 C56 119.7(6)
C54 C55 H55 120.2
C56 C55 H55 120.2
C6 C7 N8 118.7(5)
C6 C7 C71 124.9(6)
N8 C7 C71 116.4(6)
N1 C2 C3 113.1(5)
N1 C2 C21 118.7(6)
C3 C2 C21 128.2(6)
C3A C3 C2 105.7(6)
C3A C3 H3 127.1
C2 C3 H3 127.1
C2 N1 N8 103.7(5)
C54 C53 C52 119.3(6)
C54 C53 H53 120.3
C52 C53 H53 120.3
C55 C56 C51 120.9(6)
C55 C56 H56 119.5
C51 C56 H56 119.5
C7 C6 C5 119.7(6)
C7 C6 H6 120.1
C5 C6 H6 120.1
C53 C54 C55 120.9(6)
C53 C54 Br 118.6(5)
C55 C54 Br 120.5(5)
C2 C21 H1A 109.5
C2 C21 H1B 109.5
H1A C21 H1B 109.5
C2 C21 H1C 109.5
H1A C21 H1C 109.5
H1B C21 H1C 109.5
F2 C71 F3 107.1(7)
F2 C71 F1 107.7(6)
F3 C71 F1 106.9(6)
F2 C71 C7 112.5(6)
F3 C71 C7 112.8(6)
F1 C71 C7 109.6(6)

loop_
_geom_bond_atom_site_label_1
_geom_bond_atom_site_label_2
_geom_bond_distance
Br C54 1.905(6)
F1 C71 1.339(8)
F2 C71 1.320(8)
F3 C71 1.327(8)
N4 C5 1.314(7)
N4 C3A 1.346(7)
N8 N1 1.355(6)
N8 C7 1.361(7)
N8 C3A 1.400(8)
C5 C6 1.423(8)
C5 C51 1.487(8)
C3A C3 1.376(8)
C52 C53 1.377(9)
C52 C51 1.390(7)
C52 H52 0.93
C51 C56 1.379(7)
C55 C54 1.369(8)
C55 C56 1.371(8)
C55 H55 0.93
C7 C6 1.340(8)
C7 C71 1.501(8)
C2 N1 1.333(8)
C2 C3 1.395(8)
C2 C21 1.497(8)
C3 H3 0.93
C53 C54 1.369(8)
C53 H53 0.93
C56 H56 0.93
C6 H6 0.93
C21 H1A 0.96
C21 H1B 0.96
C21 H1C 0.96

loop_
_geom_torsion_atom_site_label_1
_geom_torsion_atom_site_label_2
_geom_torsion_atom_site_label_3
_geom_torsion_atom_site_label_4
_geom_torsion
C3A N4 C5 C6 0.5(8)
C3A N4 C5 C51 -179.1(5)
C5 N4 C3A C3 179.8(6)
C5 N4 C3A N8 0.0(8)
N1 N8 C3A N4 179.4(5)
C7 N8 C3A N4 0.6(8)
N1 N8 C3A C3 -0.4(6)
C7 N8 C3A C3 -179.2(5)
C53 C52 C51 C56 -2.3(9)
C53 C52 C51 C5 178.1(5)
N4 C5 C51 C56 11.1(8)
C6 C5 C51 C56 -168.5(6)
N4 C5 C51 C52 -169.2(5)
C6 C5 C51 C52 11.2(8)
N1 N8 C7 C6 179.6(5)
C3A N8 C7 C6 -1.7(8)
N1 N8 C7 C71 -0.2(9)
C3A N8 C7 C71 178.5(6)
N4 C3A C3 C2 -179.6(6)
N8 C3A C3 C2 0.2(6)
N1 C2 C3 C3A 0.0(7)
C21 C2 C3 C3A 179.4(6)
C3 C2 N1 N8 -0.2(7)
C21 C2 N1 N8 -179.7(5)
C7 N8 N1 C2 179.1(6)
C3A N8 N1 C2 0.4(6)
C51 C52 C53 C54 1.4(9)
C54 C55 C56 C51 -0.3(9)
C52 C51 C56 C55 1.7(9)
C5 C51 C56 C55 -178.6(5)
N8 C7 C6 C5 2.2(8)
C71 C7 C6 C5 -178.0(6)
N4 C5 C6 C7 -1.7(9)
C51 C5 C6 C7 177.9(5)
C52 C53 C54 C55 0.1(9)
C52 C53 C54 Br -178.8(5)
C56 C55 C54 C53 -0.7(9)
C56 C55 C54 Br 178.2(4)
C6 C7 C71 F2 117.8(7)
N8 C7 C71 F2 -62.4(8)
C6 C7 C71 F3 -121.0(8)
N8 C7 C71 F3 58.9(9)
C6 C7 C71 F1 -2.0(9)
N8 C7 C71 F1 177.8(5)
